data_1577205
loop_
_publ_author_name
'Kloiber, Konstantin'
'Heinzmann, Tim'
'Lacombe, Beno\^it'
'Thielert, Philipp'
'Sellin, Malte'
'Schwandt, Tim'
'Richert, Sabine'
'Weber, Stefan'
'Krossing, Ingo'

_publ_section_title
;
 Using Xenon Difluoride and 2 Li[Al{OC(CF3)3}4] as an Oxidant: From
 Organoxenonium Intermediates to (Fluoro-)Biphenyl Radical Cations
;
_journal_name_full 'Chemical Science'
_journal_paper_doi 10.1039/D6SC01402J
_journal_year 2026
_chemical_formula_moiety 'C16 Al F36 O4, C6 F5 Xe, H2 O'
_chemical_formula_sum 'C22 H2 Al F41 O5 Xe'
_chemical_formula_weight 1283.52
_space_group_crystal_system monoclinic
_space_group_IT_number 14
_space_group_name_Hall '-P 2yn'
_space_group_name_H-M_alt 'P 1 21/n 1'
_atom_sites_solution_hydrogens difmap
_atom_sites_solution_primary direct
_audit_creation_method
;FinalCif V154 by Daniel Kratzert, Freiburg 2025, 
https://dkratzert.de/finalcif.html
;
_audit_update_record
;
2026-02-09 deposited with the CCDC.	2026-04-28 downloaded from the CCDC.
;
_cell_angle_alpha 90
_cell_angle_beta 97.644(10)
_cell_angle_gamma 90
_cell_formula_units_Z 4
_cell_length_a 10.541(3)
_cell_length_b 20.426(6)
_cell_length_c 17.295(6)
_cell_measurement_reflns_used 9902
_cell_measurement_temperature 100(2)
_cell_measurement_theta_max 26.321
_cell_measurement_theta_min 2.1895
_cell_volume 3691(2)
_computing_cell_refinement 'SAINT V8.40B'
_computing_data_collection 'Bruker BIS 8.5.5.6/2024-10-24 and APEX6 2024.9-1'
_computing_data_reduction 'SAINT V8.40B'
_computing_structure_refinement 'SHELXL-2018/3 (Sheldrick, 2018)'
_computing_structure_solution 'SHELXT 2018/2 (Sheldrick, 2018)'
_diffrn_ambient_environment N~2~
_diffrn_ambient_temperature 100(2)
_diffrn_detector CPAD
_diffrn_detector_area_resol_mean 7.41
_diffrn_detector_type 'Bruker PHOTON III'
_diffrn_measured_fraction_theta_full 1.000
_diffrn_measured_fraction_theta_max 1.000
_diffrn_measurement_device 'three-circle diffractometer'
_diffrn_measurement_device_type 'Bruker D8 VENTURE dual wavelength Mo/Cu'
_diffrn_measurement_method '\w and \f scans'
_diffrn_measurement_specimen_support 'MiTeGen micromount'
_diffrn_radiation_monochromator 'mirror optics'
_diffrn_radiation_probe x-ray
_diffrn_radiation_type MoK\a
_diffrn_radiation_wavelength 0.71073
_diffrn_reflns_av_R_equivalents 0.0827
_diffrn_reflns_av_unetI/netI 0.0311
_diffrn_reflns_Laue_measured_fraction_full 1.000
_diffrn_reflns_Laue_measured_fraction_max 1.000
_diffrn_reflns_limit_h_max 13
_diffrn_reflns_limit_h_min -13
_diffrn_reflns_limit_k_max 25
_diffrn_reflns_limit_k_min -25
_diffrn_reflns_limit_l_max 21
_diffrn_reflns_limit_l_min -21
_diffrn_reflns_number 117085
_diffrn_reflns_point_group_measured_fraction_full 1.000
_diffrn_reflns_point_group_measured_fraction_max 1.000
_diffrn_reflns_theta_full 25.242
_diffrn_reflns_theta_max 26.405
_diffrn_reflns_theta_min 1.551
_diffrn_source 'microfocus sealed X-ray tube'
_diffrn_source_current 1.4
_diffrn_source_type 'Incoatec I\ms'
_diffrn_source_voltage 50.0
_exptl_absorpt_coefficient_mu 1.203
_exptl_absorpt_correction_T_max 0.7454
_exptl_absorpt_correction_T_min 0.562
_exptl_absorpt_correction_type multi-scan
_exptl_absorpt_process_details
;SADABS-2016/2 - Bruker AXS area detector scaling and absorption correction: 
Krause, L., Herbst-Irmer, R., Sheldrick G.M. & Stalke D., J. Appl. Cryst. 48 
(2015) 3-10
;
_exptl_crystal_colour colourless
_exptl_crystal_density_diffrn 2.310
_exptl_crystal_description block
_exptl_crystal_F_000 2440
_exptl_crystal_recrystallization_method 'Crystallized by cooling a solution in DCM at -78\%C'
_exptl_crystal_size_max 0.116
_exptl_crystal_size_mid 0.098
_exptl_crystal_size_min 0.075
_refine_diff_density_max 1.043
_refine_diff_density_min -1.291
_refine_diff_density_rms 0.119
_refine_ls_extinction_method none
_refine_ls_goodness_of_fit_ref 1.115
_refine_ls_hydrogen_treatment refall
_refine_ls_matrix_type full
_refine_ls_number_parameters 641
_refine_ls_number_reflns 7580
_refine_ls_number_restraints 3093
_refine_ls_restrained_S_all 0.957
_refine_ls_R_factor_all 0.0512
_refine_ls_R_factor_gt 0.0432
_refine_ls_shift/su_max 0.001
_refine_ls_shift/su_mean 0.000
_refine_ls_structure_factor_coef Fsqd
_refine_ls_weighting_details 'w=1/[\s^2^(Fo^2^)+(0.0643P)^2^+4.8719P] where P=(Fo^2^+2Fc^2^)/3'
_refine_ls_weighting_scheme calc
_refine_ls_wR_factor_gt 0.1097
_refine_ls_wR_factor_ref 0.1158
_reflns_Friedel_coverage 0.000
_reflns_number_gt 6367
_reflns_number_total 7580
_reflns_threshold_expression 'I > 2\s(I)'
_cod_data_source_file d6sc01402j2.cif
_cod_data_source_block P21n_a
_cod_original_cell_volume 3690.6(19)
_cod_original_sg_symbol_H-M 'P 21/n'
_cod_database_code 1577205
_shelx_shelxl_version_number 2018/3
_shelx_space_group_comment
;
The symmetry employed for this shelxl refinement is uniquely defined
by the following loop, which should always be used as a source of
symmetry information in preference to the above space-group names.
They are only intended as comments.
;
_diffrn_measurement_ambient_temperature_device_make 'Oxford Cryostream 800'

loop_
_space_group_symop_operation_xyz
'x, y, z'
'-x+1/2, y+1/2, -z+1/2'
'-x, -y, -z'
'x-1/2, -y-1/2, z-1/2'

loop_
_atom_site_label
_atom_site_type_symbol
_atom_site_fract_x
_atom_site_fract_y
_atom_site_fract_z
_atom_site_U_iso_or_equiv
_atom_site_adp_type
_atom_site_occupancy
_atom_site_site_symmetry_order
_atom_site_calc_flag
_atom_site_refinement_flags_posn
_atom_site_refinement_flags_adp
_atom_site_refinement_flags_occupancy
_atom_site_disorder_assembly
_atom_site_disorder_group
Xe1 Xe 0.61042(2) 0.39347(2) 0.20207(2) 0.02648(9) Uani 1 1 d . . . . .
Al1 Al 0.57828(9) 0.31347(5) 0.81078(6) 0.0187(2) Uani 1 1 d . . . . .
O1_1 O 0.4337(2) 0.29377(12) 0.84169(15) 0.0269(5) Uani 1 1 d D U . A 1
C1_1 C 0.3086(3) 0.30806(15) 0.84214(19) 0.0239(7) Uani 1 1 d D U . A 1
C2_1 C 0.2533(3) 0.25582(17) 0.8941(2) 0.0299(7) Uani 1 1 d D U . A 1
F1_1 F 0.2372(2) 0.19878(10) 0.85581(14) 0.0376(5) Uani 1 1 d D U . A 1
F2_1 F 0.1412(2) 0.27284(12) 0.91530(15) 0.0432(6) Uani 1 1 d D U . A 1
F3_1 F 0.3333(2) 0.24420(11) 0.95853(12) 0.0362(5) Uani 1 1 d D U . A 1
C3_1 C 0.2934(3) 0.37701(17) 0.8782(2) 0.0284(7) Uani 1 1 d D U . A 1
F4_1 F 0.3656(2) 0.42068(10) 0.84735(14) 0.0357(5) Uani 1 1 d D U . A 1
F5_1 F 0.3304(2) 0.37629(11) 0.95471(14) 0.0398(5) Uani 1 1 d D U . A 1
F6_1 F 0.1730(2) 0.39818(11) 0.86596(16) 0.0387(6) Uani 1 1 d D U . A 1
C4_1 C 0.2322(4) 0.30557(18) 0.7590(2) 0.0337(8) Uani 1 1 d D U . A 1
F7_1 F 0.2512(2) 0.36033(12) 0.71927(14) 0.0410(5) Uani 1 1 d D U . A 1
F8_1 F 0.1067(2) 0.29864(13) 0.75955(15) 0.0456(6) Uani 1 1 d D U . A 1
F9_1 F 0.2712(2) 0.25576(12) 0.71854(13) 0.0409(5) Uani 1 1 d D U . A 1
O1_2 O 0.5472(2) 0.33799(12) 0.71507(13) 0.0263(5) Uani 1 1 d D U . B 1
C1_2 C 0.5897(3) 0.37175(16) 0.65604(18) 0.0237(7) Uani 1 1 d D U . B 1
C2_2 C 0.4885(4) 0.36374(19) 0.5829(2) 0.0350(8) Uani 1 1 d D U . B 1
F1_2 F 0.3856(2) 0.40054(13) 0.58903(15) 0.0458(6) Uani 1 1 d D U . B 1
F2_2 F 0.5339(3) 0.38157(14) 0.51781(14) 0.0515(7) Uani 1 1 d D U . B 1
F3_2 F 0.4493(3) 0.30236(12) 0.57501(14) 0.0482(6) Uani 1 1 d D U . B 1
C3_2 C 0.7202(4) 0.34468(17) 0.6373(2) 0.0323(8) Uani 1 1 d D U . B 1
F4_2 F 0.7987(2) 0.33419(12) 0.70367(14) 0.0383(5) Uani 1 1 d D U . B 1
F5_2 F 0.7056(3) 0.28725(11) 0.60027(15) 0.0460(6) Uani 1 1 d D U . B 1
F6_2 F 0.7792(2) 0.38535(11) 0.59371(15) 0.0404(6) Uani 1 1 d D U . B 1
C4_2 C 0.6045(3) 0.44554(17) 0.6756(2) 0.0273(7) Uani 1 1 d D U . B 1
F7_2 F 0.7129(2) 0.45751(10) 0.72265(13) 0.0337(5) Uani 1 1 d D U . B 1
F8_2 F 0.6036(2) 0.48307(10) 0.61278(13) 0.0366(5) Uani 1 1 d D U . B 1
F9_2 F 0.5099(2) 0.46577(10) 0.71377(13) 0.0345(5) Uani 1 1 d D U . B 1
O1_3 O 0.6564(2) 0.37563(12) 0.86500(14) 0.0258(5) Uani 1 1 d D U . C 1
C1_3 C 0.7364(3) 0.39441(15) 0.92903(19) 0.0213(6) Uani 1 1 d D U . C 1
C2_3 C 0.7553(4) 0.33900(18) 0.9910(2) 0.0311(8) Uani 1 1 d D U . C 1
F1_3 F 0.8360(2) 0.29391(11) 0.97172(14) 0.0415(6) Uani 1 1 d D U . C 1
F2_3 F 0.7992(2) 0.36074(12) 1.06242(12) 0.0426(6) Uani 1 1 d D U . C 1
F3_3 F 0.6435(2) 0.30881(12) 0.99564(14) 0.0420(6) Uani 1 1 d D U . C 1
C3_3 C 0.6776(4) 0.45487(18) 0.9647(2) 0.0326(8) Uani 1 1 d D U . C 1
F4_3 F 0.6284(2) 0.49642(11) 0.90987(13) 0.0402(6) Uani 1 1 d D U . C 1
F5_3 F 0.5816(2) 0.43660(13) 1.00386(14) 0.0452(6) Uani 1 1 d D U . C 1
F6_3 F 0.7618(3) 0.48713(12) 1.01516(15) 0.0480(6) Uani 1 1 d D U . C 1
C4_3 C 0.8686(4) 0.4129(2) 0.9057(2) 0.0365(8) Uani 1 1 d D U . C 1
F7_3 F 0.8643(3) 0.47094(13) 0.87064(15) 0.0516(7) Uani 1 1 d D U . C 1
F8_3 F 0.9590(2) 0.41580(15) 0.96767(15) 0.0493(6) Uani 1 1 d D U . C 1
F9_3 F 0.9050(2) 0.36898(15) 0.85656(14) 0.0470(6) Uani 1 1 d D U . C 1
O1_4 O 0.6704(2) 0.24373(11) 0.82258(14) 0.0262(5) Uani 1 1 d D U . D 1
C1_4 C 0.6806(3) 0.17832(15) 0.81411(19) 0.0231(7) Uani 1 1 d D U . D 1
C2_4 C 0.8247(3) 0.16202(17) 0.8185(2) 0.0286(7) Uani 1 1 d D U . D 1
F1_4 F 0.8832(2) 0.16656(13) 0.89097(14) 0.0449(6) Uani 1 1 d D U . D 1
F2_4 F 0.8462(2) 0.10206(10) 0.79180(15) 0.0383(5) Uani 1 1 d D U . D 1
F3_4 F 0.8839(2) 0.20383(11) 0.77581(14) 0.0363(5) Uani 1 1 d D U . D 1
C3_4 C 0.6115(4) 0.15440(17) 0.7340(2) 0.0315(8) Uani 1 1 d D U . D 1
F4_4 F 0.4963(2) 0.18197(12) 0.71861(16) 0.0474(6) Uani 1 1 d D U . D 1
F5_4 F 0.6765(3) 0.17095(12) 0.67601(13) 0.0433(6) Uani 1 1 d D U . D 1
F6_4 F 0.5956(2) 0.08963(10) 0.73123(15) 0.0366(5) Uani 1 1 d D U . D 1
C4_4 C 0.6240(4) 0.14185(17) 0.8802(2) 0.0336(8) Uani 1 1 d D U . D 1
F7_4 F 0.4959(2) 0.14095(12) 0.86667(16) 0.0456(6) Uani 1 1 d D U . D 1
F8_4 F 0.6616(3) 0.07931(11) 0.88679(15) 0.0444(6) Uani 1 1 d D U . D 1
F9_4 F 0.6568(3) 0.17058(13) 0.94828(14) 0.0501(7) Uani 1 1 d D U . D 1
F1_5 F 0.61275(19) 0.42077(10) 0.38062(12) 0.0291(4) Uani 1 1 d D U . E 1
F2_5 F 0.7735(2) 0.49287(10) 0.48343(11) 0.0334(5) Uani 1 1 d D U . E 1
F3_5 F 0.9743(2) 0.55539(11) 0.43422(13) 0.0375(5) Uani 1 1 d D U . E 1
F4_5 F 1.0182(2) 0.54657(11) 0.28380(14) 0.0368(5) Uani 1 1 d D U . E 1
F5_5 F 0.8591(2) 0.47247(10) 0.18108(12) 0.0301(4) Uani 1 1 d D U . E 1
C1_5 C 0.7366(3) 0.44742(16) 0.28131(19) 0.0239(7) Uani 1 1 d D U . E 1
C2_5 C 0.7133(3) 0.45097(16) 0.35781(19) 0.0242(7) Uani 1 1 d D U . E 1
C3_5 C 0.7947(3) 0.48769(16) 0.40964(19) 0.0249(7) Uani 1 1 d D U . E 1
C4_5 C 0.8972(3) 0.51950(16) 0.3839(2) 0.0276(7) Uani 1 1 d D U . E 1
C5_5 C 0.9198(3) 0.51504(17) 0.3071(2) 0.0281(7) Uani 1 1 d D U . E 1
C6_5 C 0.8389(3) 0.47810(16) 0.25525(19) 0.0249(7) Uani 1 1 d D U . E 1
O1_6 O 0.4497(3) 0.31958(18) 0.11174(17) 0.0484(8) Uani 1 1 d D . . F 1
H1_6 H 0.375(2) 0.2956(19) 0.1205(19) 0.12(3) Uiso 1 1 d D . . G 1
H2_6 H 0.456(3) 0.313(3) 0.0575(7) 0.11(3) Uiso 1 1 d D . . H 1

loop_
_atom_site_aniso_label
_atom_site_aniso_U_11
_atom_site_aniso_U_22
_atom_site_aniso_U_33
_atom_site_aniso_U_23
_atom_site_aniso_U_13
_atom_site_aniso_U_12
Xe1 0.02770(14) 0.02857(14) 0.02360(13) -0.00019(8) 0.00503(9) -0.00222(8)
Al1 0.0197(5) 0.0161(4) 0.0206(5) 0.0006(4) 0.0038(4) 0.0004(4)
O1_1 0.0229(12) 0.0255(12) 0.0338(14) 0.0017(10) 0.0087(10) 0.0009(10)
C1_1 0.0219(15) 0.0216(15) 0.0300(17) -0.0013(13) 0.0094(13) -0.0001(13)
C2_1 0.0302(18) 0.0259(17) 0.0357(19) -0.0007(14) 0.0129(15) -0.0015(14)
F1_1 0.0428(13) 0.0237(10) 0.0475(14) -0.0016(9) 0.0105(10) -0.0076(9)
F2_1 0.0344(12) 0.0403(13) 0.0598(16) 0.0049(11) 0.0246(11) -0.0014(10)
F3_1 0.0439(13) 0.0336(12) 0.0319(12) 0.0058(9) 0.0081(10) -0.0030(10)
C3_1 0.0241(16) 0.0242(16) 0.0383(19) 0.0003(14) 0.0096(14) 0.0005(14)
F4_1 0.0325(11) 0.0239(10) 0.0522(14) 0.0034(10) 0.0112(10) -0.0044(9)
F5_1 0.0512(14) 0.0323(11) 0.0360(12) -0.0076(10) 0.0066(10) 0.0044(11)
F6_1 0.0263(11) 0.0297(12) 0.0619(16) -0.0008(10) 0.0125(11) 0.0054(9)
C4_1 0.0285(18) 0.0318(19) 0.040(2) 0.0043(15) 0.0002(15) 0.0006(15)
F7_1 0.0433(13) 0.0395(13) 0.0394(13) 0.0104(10) 0.0023(10) 0.0055(11)
F8_1 0.0235(11) 0.0588(16) 0.0526(15) -0.0040(12) -0.0019(10) -0.0030(10)
F9_1 0.0467(14) 0.0427(13) 0.0324(12) -0.0070(10) 0.0013(10) 0.0017(11)
O1_2 0.0310(13) 0.0268(12) 0.0218(12) 0.0041(9) 0.0058(10) -0.0048(10)
C1_2 0.0282(17) 0.0228(15) 0.0204(15) 0.0029(12) 0.0042(13) -0.0025(13)
C2_2 0.042(2) 0.038(2) 0.0245(18) 0.0021(15) 0.0013(15) -0.0088(16)
F1_2 0.0381(13) 0.0519(15) 0.0435(14) 0.0112(11) -0.0087(11) -0.0033(11)
F2_2 0.0696(18) 0.0601(16) 0.0240(12) 0.0054(11) 0.0028(12) -0.0217(14)
F3_2 0.0636(17) 0.0431(13) 0.0354(13) -0.0064(11) -0.0026(12) -0.0218(12)
C3_2 0.040(2) 0.0227(16) 0.037(2) 0.0022(14) 0.0140(16) -0.0012(15)
F4_2 0.0321(12) 0.0382(12) 0.0457(13) 0.0095(10) 0.0092(10) 0.0069(10)
F5_2 0.0651(17) 0.0302(12) 0.0484(14) -0.0064(10) 0.0288(13) 0.0028(11)
F6_2 0.0440(14) 0.0355(12) 0.0459(14) 0.0074(10) 0.0221(11) -0.0015(10)
C4_2 0.0273(17) 0.0257(17) 0.0288(17) 0.0028(14) 0.0032(13) -0.0011(14)
F7_2 0.0320(11) 0.0298(11) 0.0378(12) -0.0016(9) -0.0003(9) -0.0075(9)
F8_2 0.0506(14) 0.0258(11) 0.0343(12) 0.0107(9) 0.0087(10) 0.0013(10)
F9_2 0.0380(12) 0.0275(11) 0.0397(12) -0.0006(9) 0.0110(10) 0.0042(9)
O1_3 0.0275(12) 0.0222(11) 0.0268(12) -0.0030(10) 0.0001(10) 0.0001(10)
C1_3 0.0229(15) 0.0219(15) 0.0189(15) -0.0024(12) 0.0023(12) -0.0016(12)
C2_3 0.0348(19) 0.0302(18) 0.0280(17) 0.0007(14) 0.0026(15) 0.0043(15)
F1_3 0.0492(14) 0.0346(12) 0.0381(13) -0.0010(10) -0.0036(10) 0.0191(11)
F2_3 0.0560(15) 0.0481(14) 0.0223(11) -0.0026(10) -0.0008(10) 0.0086(12)
F3_3 0.0495(14) 0.0394(13) 0.0388(13) 0.0122(10) 0.0125(11) -0.0061(11)
C3_3 0.040(2) 0.0284(18) 0.0287(18) -0.0065(14) 0.0005(15) 0.0052(15)
F4_3 0.0551(15) 0.0256(11) 0.0372(12) -0.0029(9) -0.0041(11) 0.0114(10)
F5_3 0.0437(13) 0.0551(15) 0.0399(13) -0.0053(11) 0.0175(11) 0.0147(12)
F6_3 0.0613(16) 0.0362(13) 0.0417(14) -0.0178(11) -0.0109(12) 0.0041(12)
C4_3 0.0300(19) 0.048(2) 0.032(2) -0.0063(17) 0.0059(15) -0.0051(17)
F7_3 0.0561(16) 0.0546(16) 0.0442(14) 0.0088(12) 0.0073(12) -0.0257(13)
F8_3 0.0285(12) 0.0765(18) 0.0410(14) -0.0068(13) -0.0023(10) -0.0107(12)
F9_3 0.0331(12) 0.0737(18) 0.0371(13) -0.0112(12) 0.0150(10) 0.0049(12)
O1_4 0.0284(12) 0.0167(11) 0.0329(13) 0.0004(9) 0.0015(10) 0.0032(9)
C1_4 0.0252(16) 0.0154(14) 0.0283(16) 0.0007(12) 0.0024(13) 0.0032(12)
C2_4 0.0266(17) 0.0242(16) 0.0350(18) 0.0014(14) 0.0044(14) 0.0064(14)
F1_4 0.0364(13) 0.0551(15) 0.0398(13) -0.0021(11) -0.0073(10) 0.0140(11)
F2_4 0.0343(12) 0.0265(11) 0.0558(16) -0.0020(10) 0.0123(11) 0.0098(9)
F3_4 0.0329(12) 0.0308(11) 0.0478(13) 0.0004(10) 0.0150(10) -0.0033(9)
C3_4 0.0323(18) 0.0248(17) 0.0362(19) -0.0006(15) 0.0006(15) 0.0011(14)
F4_4 0.0364(13) 0.0399(13) 0.0600(16) -0.0137(12) -0.0151(11) 0.0084(11)
F5_4 0.0611(16) 0.0392(13) 0.0292(12) 0.0003(10) 0.0048(11) -0.0118(12)
F6_4 0.0399(13) 0.0215(10) 0.0486(14) -0.0077(10) 0.0068(10) -0.0039(9)
C4_4 0.042(2) 0.0220(17) 0.040(2) 0.0024(15) 0.0143(17) 0.0022(15)
F7_4 0.0386(13) 0.0324(12) 0.0712(17) -0.0005(12) 0.0269(12) -0.0045(10)
F8_4 0.0603(16) 0.0297(12) 0.0463(14) 0.0140(10) 0.0180(12) 0.0065(11)
F9_4 0.0737(18) 0.0453(14) 0.0352(13) 0.0002(11) 0.0223(12) -0.0102(13)
F1_5 0.0304(11) 0.0322(11) 0.0265(10) 0.0036(8) 0.0102(8) -0.0037(9)
F2_5 0.0415(12) 0.0366(12) 0.0222(10) -0.0011(9) 0.0049(9) 0.0007(10)
F3_5 0.0369(12) 0.0372(12) 0.0364(12) -0.0042(10) -0.0028(10) -0.0082(10)
F4_5 0.0298(11) 0.0381(12) 0.0440(13) 0.0038(10) 0.0101(10) -0.0110(10)
F5_5 0.0314(11) 0.0333(11) 0.0277(10) 0.0039(9) 0.0118(8) -0.0006(9)
C1_5 0.0235(16) 0.0235(16) 0.0242(16) -0.0001(13) 0.0015(13) 0.0001(13)
C2_5 0.0249(16) 0.0217(15) 0.0266(16) 0.0029(13) 0.0063(13) 0.0016(13)
C3_5 0.0277(17) 0.0268(17) 0.0203(15) 0.0014(13) 0.0031(13) 0.0031(13)
C4_5 0.0265(17) 0.0241(16) 0.0303(17) -0.0020(14) -0.0032(13) -0.0005(14)
C5_5 0.0242(16) 0.0263(17) 0.0344(18) 0.0069(14) 0.0056(14) 0.0028(13)
C6_5 0.0272(16) 0.0238(16) 0.0250(16) 0.0035(13) 0.0090(13) 0.0051(13)
O1_6 0.0473(18) 0.068(2) 0.0308(16) -0.0073(14) 0.0076(13) -0.0187(16)

loop_
_atom_type_symbol
_atom_type_description
_atom_type_scat_dispersion_real
_atom_type_scat_dispersion_imag
_atom_type_scat_source
C C 0.0033 0.0016 'International Tables Vol C Tables 4.2.6.8 and 6.1.1.4'
O O 0.0106 0.0060 'International Tables Vol C Tables 4.2.6.8 and 6.1.1.4'
F F 0.0171 0.0103 'International Tables Vol C Tables 4.2.6.8 and 6.1.1.4'
Al Al 0.0645 0.0514 'International Tables Vol C Tables 4.2.6.8 and 6.1.1.4'
Xe Xe -0.4205 1.9578 'International Tables Vol C Tables 4.2.6.8 and 6.1.1.4'
H H 0.0000 0.0000 'International Tables Vol C Tables 4.2.6.8 and 6.1.1.4'

loop_
_geom_angle_atom_site_label_1
_geom_angle_atom_site_label_2
_geom_angle_atom_site_label_3
_geom_angle
_geom_angle_site_symmetry_1
_geom_angle_site_symmetry_3
_geom_angle_publ_flag
C1_5 Xe1 O1_6 175.49(12) . . ?
O1_2 Al1 O1_4 112.82(13) . . ?
O1_2 Al1 O1_3 109.01(13) . . ?
O1_4 Al1 O1_3 108.94(13) . . ?
O1_2 Al1 O1_1 107.63(13) . . ?
O1_4 Al1 O1_1 106.11(13) . . ?
O1_3 Al1 O1_1 112.38(13) . . ?
C1_1 O1_1 Al1 148.5(2) . . ?
O1_1 C1_1 C4_1 111.9(3) . . ?
O1_1 C1_1 C2_1 107.2(3) . . ?
C4_1 C1_1 C2_1 108.9(3) . . ?
O1_1 C1_1 C3_1 110.5(3) . . ?
C4_1 C1_1 C3_1 109.4(3) . . ?
C2_1 C1_1 C3_1 108.8(3) . . ?
F3_1 C2_1 F2_1 107.7(3) . . ?
F3_1 C2_1 F1_1 106.5(3) . . ?
F2_1 C2_1 F1_1 107.8(3) . . ?
F3_1 C2_1 C1_1 111.2(3) . . ?
F2_1 C2_1 C1_1 113.3(3) . . ?
F1_1 C2_1 C1_1 110.1(3) . . ?
F5_1 C3_1 F4_1 107.4(3) . . ?
F5_1 C3_1 F6_1 108.0(3) . . ?
F4_1 C3_1 F6_1 107.6(3) . . ?
F5_1 C3_1 C1_1 110.9(3) . . ?
F4_1 C3_1 C1_1 110.5(3) . . ?
F6_1 C3_1 C1_1 112.1(3) . . ?
F9_1 C4_1 F8_1 107.4(3) . . ?
F9_1 C4_1 F7_1 106.9(3) . . ?
F8_1 C4_1 F7_1 108.0(3) . . ?
F9_1 C4_1 C1_1 110.7(3) . . ?
F8_1 C4_1 C1_1 112.9(3) . . ?
F7_1 C4_1 C1_1 110.6(3) . . ?
C1_2 O1_2 Al1 146.4(2) . . ?
O1_2 C1_2 C4_2 111.3(3) . . ?
O1_2 C1_2 C2_2 107.5(3) . . ?
C4_2 C1_2 C2_2 108.6(3) . . ?
O1_2 C1_2 C3_2 111.4(3) . . ?
C4_2 C1_2 C3_2 109.0(3) . . ?
C2_2 C1_2 C3_2 108.9(3) . . ?
F3_2 C2_2 F2_2 108.4(3) . . ?
F3_2 C2_2 F1_2 107.2(3) . . ?
F2_2 C2_2 F1_2 107.5(3) . . ?
F3_2 C2_2 C1_2 110.8(3) . . ?
F2_2 C2_2 C1_2 112.0(3) . . ?
F1_2 C2_2 C1_2 110.7(3) . . ?
F6_2 C3_2 F5_2 108.0(3) . . ?
F6_2 C3_2 F4_2 107.7(3) . . ?
F5_2 C3_2 F4_2 106.8(3) . . ?
F6_2 C3_2 C1_2 112.9(3) . . ?
F5_2 C3_2 C1_2 111.3(3) . . ?
F4_2 C3_2 C1_2 110.0(3) . . ?
F8_2 C4_2 F9_2 107.6(3) . . ?
F8_2 C4_2 F7_2 107.7(3) . . ?
F9_2 C4_2 F7_2 106.2(3) . . ?
F8_2 C4_2 C1_2 113.1(3) . . ?
F9_2 C4_2 C1_2 110.5(3) . . ?
F7_2 C4_2 C1_2 111.4(3) . . ?
C1_3 O1_3 Al1 148.7(2) . . ?
O1_3 C1_3 C3_3 108.2(3) . . ?
O1_3 C1_3 C4_3 109.9(3) . . ?
C3_3 C1_3 C4_3 109.4(3) . . ?
O1_3 C1_3 C2_3 111.5(3) . . ?
C3_3 C1_3 C2_3 109.1(3) . . ?
C4_3 C1_3 C2_3 108.7(3) . . ?
F1_3 C2_3 F2_3 107.9(3) . . ?
F1_3 C2_3 F3_3 107.1(3) . . ?
F2_3 C2_3 F3_3 107.2(3) . . ?
F1_3 C2_3 C1_3 111.1(3) . . ?
F2_3 C2_3 C1_3 113.1(3) . . ?
F3_3 C2_3 C1_3 110.1(3) . . ?
F4_3 C3_3 F6_3 108.3(3) . . ?
F4_3 C3_3 F5_3 106.8(3) . . ?
F6_3 C3_3 F5_3 106.7(3) . . ?
F4_3 C3_3 C1_3 111.4(3) . . ?
F6_3 C3_3 C1_3 112.9(3) . . ?
F5_3 C3_3 C1_3 110.4(3) . . ?
F9_3 C4_3 F7_3 107.9(3) . . ?
F9_3 C4_3 F8_3 107.9(3) . . ?
F7_3 C4_3 F8_3 107.6(3) . . ?
F9_3 C4_3 C1_3 110.4(3) . . ?
F7_3 C4_3 C1_3 111.0(3) . . ?
F8_3 C4_3 C1_3 111.8(3) . . ?
C1_4 O1_4 Al1 149.2(2) . . ?
O1_4 C1_4 C2_4 107.5(3) . . ?
O1_4 C1_4 C4_4 110.6(3) . . ?
C2_4 C1_4 C4_4 109.4(3) . . ?
O1_4 C1_4 C3_4 111.9(3) . . ?
C2_4 C1_4 C3_4 108.5(3) . . ?
C4_4 C1_4 C3_4 109.0(3) . . ?
F1_4 C2_4 F3_4 106.6(3) . . ?
F1_4 C2_4 F2_4 108.2(3) . . ?
F3_4 C2_4 F2_4 106.3(3) . . ?
F1_4 C2_4 C1_4 111.3(3) . . ?
F3_4 C2_4 C1_4 111.3(3) . . ?
F2_4 C2_4 C1_4 113.0(3) . . ?
F5_4 C3_4 F4_4 106.8(3) . . ?
F5_4 C3_4 F6_4 107.4(3) . . ?
F4_4 C3_4 F6_4 107.7(3) . . ?
F5_4 C3_4 C1_4 111.4(3) . . ?
F4_4 C3_4 C1_4 110.6(3) . . ?
F6_4 C3_4 C1_4 112.7(3) . . ?
F9_4 C4_4 F8_4 108.0(3) . . ?
F9_4 C4_4 F7_4 107.5(3) . . ?
F8_4 C4_4 F7_4 106.4(3) . . ?
F9_4 C4_4 C1_4 111.3(3) . . ?
F8_4 C4_4 C1_4 112.5(3) . . ?
F7_4 C4_4 C1_4 110.8(3) . . ?
C6_5 C1_5 C2_5 122.6(3) . . ?
C6_5 C1_5 Xe1 118.9(2) . . ?
C2_5 C1_5 Xe1 118.5(2) . . ?
F1_5 C2_5 C3_5 120.8(3) . . ?
F1_5 C2_5 C1_5 120.7(3) . . ?
C3_5 C2_5 C1_5 118.5(3) . . ?
F2_5 C3_5 C2_5 119.9(3) . . ?
F2_5 C3_5 C4_5 120.7(3) . . ?
C2_5 C3_5 C4_5 119.4(3) . . ?
F3_5 C4_5 C5_5 119.8(3) . . ?
F3_5 C4_5 C3_5 118.9(3) . . ?
C5_5 C4_5 C3_5 121.3(3) . . ?
F4_5 C5_5 C6_5 120.6(3) . . ?
F4_5 C5_5 C4_5 120.0(3) . . ?
C6_5 C5_5 C4_5 119.4(3) . . ?
F5_5 C6_5 C1_5 120.6(3) . . ?
F5_5 C6_5 C5_5 120.6(3) . . ?
C1_5 C6_5 C5_5 118.8(3) . . ?
Xe1 O1_6 H1_6 133(2) . . ?
Xe1 O1_6 H2_6 123(2) . . ?
H1_6 O1_6 H2_6 104.45(15) . . ?

loop_
_geom_bond_atom_site_label_1
_geom_bond_atom_site_label_2
_geom_bond_distance
_geom_bond_site_symmetry_2
_geom_bond_publ_flag
Xe1 C1_5 2.092(3) . ?
Xe1 O1_6 2.624(3) . ?
Al1 O1_2 1.719(3) . ?
Al1 O1_4 1.721(2) . ?
Al1 O1_3 1.722(3) . ?
Al1 O1_1 1.728(3) . ?
O1_1 C1_1 1.352(4) . ?
C1_1 C4_1 1.553(5) . ?
C1_1 C2_1 1.557(4) . ?
C1_1 C3_1 1.557(4) . ?
C2_1 F3_1 1.327(4) . ?
C2_1 F2_1 1.329(4) . ?
C2_1 F1_1 1.339(4) . ?
C3_1 F5_1 1.328(4) . ?
C3_1 F4_1 1.330(4) . ?
C3_1 F6_1 1.331(4) . ?
C4_1 F9_1 1.330(4) . ?
C4_1 F8_1 1.331(4) . ?
C4_1 F7_1 1.341(4) . ?
O1_2 C1_2 1.357(4) . ?
C1_2 C4_2 1.548(4) . ?
C1_2 C2_2 1.552(5) . ?
C1_2 C3_2 1.556(5) . ?
C2_2 F3_2 1.321(4) . ?
C2_2 F2_2 1.331(4) . ?
C2_2 F1_2 1.335(5) . ?
C3_2 F6_2 1.331(4) . ?
C3_2 F5_2 1.336(4) . ?
C3_2 F4_2 1.339(4) . ?
C4_2 F8_2 1.329(4) . ?
C4_2 F9_2 1.332(4) . ?
C4_2 F7_2 1.334(4) . ?
O1_3 C1_3 1.355(4) . ?
C1_3 C3_3 1.547(4) . ?
C1_3 C4_3 1.548(5) . ?
C1_3 C2_3 1.553(5) . ?
C2_3 F1_3 1.326(4) . ?
C2_3 F2_3 1.337(4) . ?
C2_3 F3_3 1.342(4) . ?
C3_3 F4_3 1.326(4) . ?
C3_3 F6_3 1.333(4) . ?
C3_3 F5_3 1.343(5) . ?
C4_3 F9_3 1.326(5) . ?
C4_3 F7_3 1.329(5) . ?
C4_3 F8_3 1.338(4) . ?
O1_4 C1_4 1.350(4) . ?
C1_4 C2_4 1.546(4) . ?
C1_4 C4_4 1.549(5) . ?
C1_4 C3_4 1.555(5) . ?
C2_4 F1_4 1.324(4) . ?
C2_4 F3_4 1.337(4) . ?
C2_4 F2_4 1.339(4) . ?
C3_4 F5_4 1.332(4) . ?
C3_4 F4_4 1.333(4) . ?
C3_4 F6_4 1.334(4) . ?
C4_4 F9_4 1.320(4) . ?
C4_4 F8_4 1.338(4) . ?
C4_4 F7_4 1.339(5) . ?
F1_5 C2_5 1.330(4) . ?
F2_5 C3_5 1.329(4) . ?
F3_5 C4_5 1.329(4) . ?
F4_5 C5_5 1.328(4) . ?
F5_5 C6_5 1.333(4) . ?
C1_5 C6_5 1.374(5) . ?
C1_5 C2_5 1.379(4) . ?
C2_5 C3_5 1.378(5) . ?
C3_5 C4_5 1.384(5) . ?
C4_5 C5_5 1.383(5) . ?
C5_5 C6_5 1.377(5) . ?
O1_6 H1_6 0.9583(11) . ?
O1_6 H2_6 0.9583(11) . ?

loop_
_geom_torsion_atom_site_label_1
_geom_torsion_atom_site_label_2
_geom_torsion_atom_site_label_3
_geom_torsion_atom_site_label_4
_geom_torsion
_geom_torsion_site_symmetry_1
_geom_torsion_site_symmetry_2
_geom_torsion_site_symmetry_3
_geom_torsion_site_symmetry_4
_geom_torsion_publ_flag
O1_2 Al1 O1_1 C1_1 -40.8(5) . . . . ?
O1_4 Al1 O1_1 C1_1 -161.9(4) . . . . ?
O1_3 Al1 O1_1 C1_1 79.2(5) . . . . ?
Al1 O1_1 C1_1 C4_1 62.0(5) . . . . ?
Al1 O1_1 C1_1 C2_1 -178.6(3) . . . . ?
Al1 O1_1 C1_1 C3_1 -60.2(5) . . . . ?
O1_1 C1_1 C2_1 F3_1 42.9(4) . . . . ?
C4_1 C1_1 C2_1 F3_1 164.2(3) . . . . ?
C3_1 C1_1 C2_1 F3_1 -76.6(3) . . . . ?
O1_1 C1_1 C2_1 F2_1 164.3(3) . . . . ?
C4_1 C1_1 C2_1 F2_1 -74.4(4) . . . . ?
C3_1 C1_1 C2_1 F2_1 44.8(4) . . . . ?
O1_1 C1_1 C2_1 F1_1 -74.9(3) . . . . ?
C4_1 C1_1 C2_1 F1_1 46.4(4) . . . . ?
C3_1 C1_1 C2_1 F1_1 165.6(3) . . . . ?
O1_1 C1_1 C3_1 F5_1 -71.4(4) . . . . ?
C4_1 C1_1 C3_1 F5_1 164.9(3) . . . . ?
C2_1 C1_1 C3_1 F5_1 46.0(4) . . . . ?
O1_1 C1_1 C3_1 F4_1 47.6(4) . . . . ?
C4_1 C1_1 C3_1 F4_1 -76.0(3) . . . . ?
C2_1 C1_1 C3_1 F4_1 165.1(3) . . . . ?
O1_1 C1_1 C3_1 F6_1 167.7(3) . . . . ?
C4_1 C1_1 C3_1 F6_1 44.0(4) . . . . ?
C2_1 C1_1 C3_1 F6_1 -74.9(4) . . . . ?
O1_1 C1_1 C4_1 F9_1 39.4(4) . . . . ?
C2_1 C1_1 C4_1 F9_1 -78.9(3) . . . . ?
C3_1 C1_1 C4_1 F9_1 162.2(3) . . . . ?
O1_1 C1_1 C4_1 F8_1 159.9(3) . . . . ?
C2_1 C1_1 C4_1 F8_1 41.6(4) . . . . ?
C3_1 C1_1 C4_1 F8_1 -77.3(4) . . . . ?
O1_1 C1_1 C4_1 F7_1 -78.9(4) . . . . ?
C2_1 C1_1 C4_1 F7_1 162.7(3) . . . . ?
C3_1 C1_1 C4_1 F7_1 43.9(4) . . . . ?
O1_4 Al1 O1_2 C1_2 -84.3(4) . . . . ?
O1_3 Al1 O1_2 C1_2 36.9(4) . . . . ?
O1_1 Al1 O1_2 C1_2 159.0(4) . . . . ?
Al1 O1_2 C1_2 C4_2 -63.4(5) . . . . ?
Al1 O1_2 C1_2 C2_2 177.8(3) . . . . ?
Al1 O1_2 C1_2 C3_2 58.6(5) . . . . ?
O1_2 C1_2 C2_2 F3_2 -44.0(4) . . . . ?
C4_2 C1_2 C2_2 F3_2 -164.5(3) . . . . ?
C3_2 C1_2 C2_2 F3_2 76.9(4) . . . . ?
O1_2 C1_2 C2_2 F2_2 -165.2(3) . . . . ?
C4_2 C1_2 C2_2 F2_2 74.3(4) . . . . ?
C3_2 C1_2 C2_2 F2_2 -44.3(4) . . . . ?
O1_2 C1_2 C2_2 F1_2 74.9(4) . . . . ?
C4_2 C1_2 C2_2 F1_2 -45.7(4) . . . . ?
C3_2 C1_2 C2_2 F1_2 -164.3(3) . . . . ?
O1_2 C1_2 C3_2 F6_2 -164.9(3) . . . . ?
C4_2 C1_2 C3_2 F6_2 -41.7(4) . . . . ?
C2_2 C1_2 C3_2 F6_2 76.7(4) . . . . ?
O1_2 C1_2 C3_2 F5_2 73.5(4) . . . . ?
C4_2 C1_2 C3_2 F5_2 -163.2(3) . . . . ?
C2_2 C1_2 C3_2 F5_2 -44.9(4) . . . . ?
O1_2 C1_2 C3_2 F4_2 -44.7(4) . . . . ?
C4_2 C1_2 C3_2 F4_2 78.6(3) . . . . ?
C2_2 C1_2 C3_2 F4_2 -163.0(3) . . . . ?
O1_2 C1_2 C4_2 F8_2 -158.8(3) . . . . ?
C2_2 C1_2 C4_2 F8_2 -40.7(4) . . . . ?
C3_2 C1_2 C4_2 F8_2 77.9(3) . . . . ?
O1_2 C1_2 C4_2 F9_2 -38.1(4) . . . . ?
C2_2 C1_2 C4_2 F9_2 80.0(3) . . . . ?
C3_2 C1_2 C4_2 F9_2 -161.5(3) . . . . ?
O1_2 C1_2 C4_2 F7_2 79.6(3) . . . . ?
C2_2 C1_2 C4_2 F7_2 -162.3(3) . . . . ?
C3_2 C1_2 C4_2 F7_2 -43.7(4) . . . . ?
O1_2 Al1 O1_3 C1_3 -154.8(4) . . . . ?
O1_4 Al1 O1_3 C1_3 -31.3(5) . . . . ?
O1_1 Al1 O1_3 C1_3 86.0(5) . . . . ?
Al1 O1_3 C1_3 C3_3 -135.3(4) . . . . ?
Al1 O1_3 C1_3 C4_3 105.3(4) . . . . ?
Al1 O1_3 C1_3 C2_3 -15.2(6) . . . . ?
O1_3 C1_3 C2_3 F1_3 77.8(4) . . . . ?
C3_3 C1_3 C2_3 F1_3 -162.7(3) . . . . ?
C4_3 C1_3 C2_3 F1_3 -43.4(4) . . . . ?
O1_3 C1_3 C2_3 F2_3 -160.6(3) . . . . ?
C3_3 C1_3 C2_3 F2_3 -41.1(4) . . . . ?
C4_3 C1_3 C2_3 F2_3 78.2(4) . . . . ?
O1_3 C1_3 C2_3 F3_3 -40.7(4) . . . . ?
C3_3 C1_3 C2_3 F3_3 78.8(3) . . . . ?
C4_3 C1_3 C2_3 F3_3 -161.9(3) . . . . ?
O1_3 C1_3 C3_3 F4_3 -41.8(4) . . . . ?
C4_3 C1_3 C3_3 F4_3 77.9(4) . . . . ?
C2_3 C1_3 C3_3 F4_3 -163.3(3) . . . . ?
O1_3 C1_3 C3_3 F6_3 -163.9(3) . . . . ?
C4_3 C1_3 C3_3 F6_3 -44.3(4) . . . . ?
C2_3 C1_3 C3_3 F6_3 74.6(4) . . . . ?
O1_3 C1_3 C3_3 F5_3 76.7(3) . . . . ?
C4_3 C1_3 C3_3 F5_3 -163.6(3) . . . . ?
C2_3 C1_3 C3_3 F5_3 -44.8(4) . . . . ?
O1_3 C1_3 C4_3 F9_3 -44.2(4) . . . . ?
C3_3 C1_3 C4_3 F9_3 -162.9(3) . . . . ?
C2_3 C1_3 C4_3 F9_3 78.0(4) . . . . ?
O1_3 C1_3 C4_3 F7_3 75.4(4) . . . . ?
C3_3 C1_3 C4_3 F7_3 -43.3(4) . . . . ?
C2_3 C1_3 C4_3 F7_3 -162.4(3) . . . . ?
O1_3 C1_3 C4_3 F8_3 -164.4(3) . . . . ?
C3_3 C1_3 C4_3 F8_3 76.9(4) . . . . ?
C2_3 C1_3 C4_3 F8_3 -42.2(4) . . . . ?
O1_2 Al1 O1_4 C1_4 -72.6(5) . . . . ?
O1_3 Al1 O1_4 C1_4 166.2(4) . . . . ?
O1_1 Al1 O1_4 C1_4 45.0(5) . . . . ?
Al1 O1_4 C1_4 C2_4 160.6(4) . . . . ?
Al1 O1_4 C1_4 C4_4 -80.0(5) . . . . ?
Al1 O1_4 C1_4 C3_4 41.6(6) . . . . ?
O1_4 C1_4 C2_4 F1_4 73.9(3) . . . . ?
C4_4 C1_4 C2_4 F1_4 -46.2(4) . . . . ?
C3_4 C1_4 C2_4 F1_4 -165.0(3) . . . . ?
O1_4 C1_4 C2_4 F3_4 -44.8(4) . . . . ?
C4_4 C1_4 C2_4 F3_4 -164.9(3) . . . . ?
C3_4 C1_4 C2_4 F3_4 76.3(3) . . . . ?
O1_4 C1_4 C2_4 F2_4 -164.2(3) . . . . ?
C4_4 C1_4 C2_4 F2_4 75.7(4) . . . . ?
C3_4 C1_4 C2_4 F2_4 -43.1(4) . . . . ?
O1_4 C1_4 C3_4 F5_4 73.3(4) . . . . ?
C2_4 C1_4 C3_4 F5_4 -45.1(4) . . . . ?
C4_4 C1_4 C3_4 F5_4 -164.1(3) . . . . ?
O1_4 C1_4 C3_4 F4_4 -45.3(4) . . . . ?
C2_4 C1_4 C3_4 F4_4 -163.6(3) . . . . ?
C4_4 C1_4 C3_4 F4_4 77.3(4) . . . . ?
O1_4 C1_4 C3_4 F6_4 -165.9(3) . . . . ?
C2_4 C1_4 C3_4 F6_4 75.7(4) . . . . ?
C4_4 C1_4 C3_4 F6_4 -43.3(4) . . . . ?
O1_4 C1_4 C4_4 F9_4 -41.9(4) . . . . ?
C2_4 C1_4 C4_4 F9_4 76.3(4) . . . . ?
C3_4 C1_4 C4_4 F9_4 -165.2(3) . . . . ?
O1_4 C1_4 C4_4 F8_4 -163.3(3) . . . . ?
C2_4 C1_4 C4_4 F8_4 -45.1(4) . . . . ?
C3_4 C1_4 C4_4 F8_4 73.3(4) . . . . ?
O1_4 C1_4 C4_4 F7_4 77.7(4) . . . . ?
C2_4 C1_4 C4_4 F7_4 -164.1(3) . . . . ?
C3_4 C1_4 C4_4 F7_4 -45.6(4) . . . . ?
C6_5 C1_5 C2_5 F1_5 179.7(3) . . . . ?
Xe1 C1_5 C2_5 F1_5 0.0(4) . . . . ?
C6_5 C1_5 C2_5 C3_5 1.1(5) . . . . ?
Xe1 C1_5 C2_5 C3_5 -178.6(2) . . . . ?
F1_5 C2_5 C3_5 F2_5 0.4(5) . . . . ?
C1_5 C2_5 C3_5 F2_5 178.9(3) . . . . ?
F1_5 C2_5 C3_5 C4_5 -178.9(3) . . . . ?
C1_5 C2_5 C3_5 C4_5 -0.3(5) . . . . ?
F2_5 C3_5 C4_5 F3_5 0.0(5) . . . . ?
C2_5 C3_5 C4_5 F3_5 179.2(3) . . . . ?
F2_5 C3_5 C4_5 C5_5 -179.4(3) . . . . ?
C2_5 C3_5 C4_5 C5_5 -0.2(5) . . . . ?
F3_5 C4_5 C5_5 F4_5 0.0(5) . . . . ?
C3_5 C4_5 C5_5 F4_5 179.4(3) . . . . ?
F3_5 C4_5 C5_5 C6_5 -179.6(3) . . . . ?
C3_5 C4_5 C5_5 C6_5 -0.2(5) . . . . ?
C2_5 C1_5 C6_5 F5_5 178.9(3) . . . . ?
Xe1 C1_5 C6_5 F5_5 -1.4(4) . . . . ?
C2_5 C1_5 C6_5 C5_5 -1.5(5) . . . . ?
Xe1 C1_5 C6_5 C5_5 178.2(2) . . . . ?
F4_5 C5_5 C6_5 F5_5 1.1(5) . . . . ?
C4_5 C5_5 C6_5 F5_5 -179.4(3) . . . . ?
F4_5 C5_5 C6_5 C1_5 -178.6(3) . . . . ?
C4_5 C5_5 C6_5 C1_5 1.0(5) . . . . ?
